data_7701457
loop_
_publ_author_name
'Oliveira, Carolina Gon\,calves'
'Romero-Canelon, Isolda'
'Silva, Monize M.'
'Coverdale, James'
'da Silva Maia, Pedro Ivo'
'Batista, Alzir A.'
'Castelli, Silvia'
'Desideri, Alessandro'
'Sadler, Peter J.'
'Deflon, Victor Marcelo Marcelo'

_publ_section_title
;
 Palladium (II) complexes with thiosemicarbazones derived from pyrene as
 topoisomerase IB inhibitors
;
_journal_name_full 'Dalton Transactions'
_journal_paper_doi 10.1039/C9DT02570G
_journal_year 2019
_chemical_formula_sum 'C42 H37 Cl N3 P Pd S'
_chemical_formula_weight 788.62
_space_group_crystal_system monoclinic
_space_group_IT_number 15
_space_group_name_Hall '-C 2yc'
_space_group_name_H-M_alt 'C 1 2/c 1'
_symmetry_space_group_name_Hall '-C 2yc'
_symmetry_space_group_name_H-M 'C 1 2/c 1'
_atom_sites_solution_hydrogens mixed
_audit_creation_method SHELXL-2016/4
_audit_update_record
;
2018-09-09 deposited with the CCDC.    2019-09-25 downloaded from the CCDC.
;
_cell_angle_alpha 90
_cell_angle_beta 120.4580(10)
_cell_angle_gamma 90
_cell_formula_units_Z 8
_cell_length_a 31.1556(6)
_cell_length_b 10.4263(2)
_cell_length_c 26.4258(5)
_cell_measurement_reflns_used 9927
_cell_measurement_temperature 566(2)
_cell_measurement_theta_max 25.09
_cell_measurement_theta_min 2.78
_cell_volume 7399.5(3)
_computing_cell_refinement 'Bruker SAINT'
_computing_data_collection 'Bruker APEX2'
_computing_data_reduction 'Bruker SAINT'
_computing_structure_refinement 'SHELXL-2016/4 (Sheldrick, 2016)'
_computing_structure_solution 'SHELXS-97 (Sheldrick, 2008)'
_diffrn_ambient_temperature 566(2)
_diffrn_measured_fraction_theta_full 0.988
_diffrn_measured_fraction_theta_max 0.988
_diffrn_measurement_device_type 'Bruker APEX-II CCD'
_diffrn_measurement_method '\f and \w scans'
_diffrn_radiation_type MoK\a
_diffrn_radiation_wavelength 0.71073
_diffrn_reflns_av_R_equivalents 0.0194
_diffrn_reflns_av_unetI/netI 0.0194
_diffrn_reflns_Laue_measured_fraction_full 0.988
_diffrn_reflns_Laue_measured_fraction_max 0.988
_diffrn_reflns_limit_h_max 37
_diffrn_reflns_limit_h_min -32
_diffrn_reflns_limit_k_max 12
_diffrn_reflns_limit_k_min -12
_diffrn_reflns_limit_l_max 31
_diffrn_reflns_limit_l_min -31
_diffrn_reflns_number 21535
_diffrn_reflns_point_group_measured_fraction_full 0.988
_diffrn_reflns_point_group_measured_fraction_max 0.988
_diffrn_reflns_theta_full 25.099
_diffrn_reflns_theta_max 25.099
_diffrn_reflns_theta_min 1.658
_exptl_absorpt_coefficient_mu 0.708
_exptl_absorpt_correction_T_max 0.8542
_exptl_absorpt_correction_T_min 0.6762
_exptl_absorpt_correction_type multi-scan
_exptl_absorpt_process_details 'SADABS 2008/1'
_exptl_crystal_colour Orange
_exptl_crystal_density_diffrn 1.416
_exptl_crystal_description Prism
_exptl_crystal_F_000 3232
_exptl_crystal_size_max 0.600
_exptl_crystal_size_mid 0.300
_exptl_crystal_size_min 0.230
_refine_diff_density_max 0.336
_refine_diff_density_min -0.248
_refine_diff_density_rms 0.043
_refine_ls_extinction_method none
_refine_ls_goodness_of_fit_ref 1.051
_refine_ls_hydrogen_treatment mixed
_refine_ls_matrix_type full
_refine_ls_number_parameters 446
_refine_ls_number_reflns 6521
_refine_ls_number_restraints 0
_refine_ls_restrained_S_all 1.051
_refine_ls_R_factor_all 0.0284
_refine_ls_R_factor_gt 0.0231
_refine_ls_shift/su_max 0.001
_refine_ls_shift/su_mean 0.000
_refine_ls_structure_factor_coef Fsqd
_refine_ls_weighting_details 'w=1/[\s^2^(Fo^2^)+(0.0248P)^2^+7.6829P] where P=(Fo^2^+2Fc^2^)/3'
_refine_ls_weighting_scheme calc
_refine_ls_wR_factor_gt 0.0561
_refine_ls_wR_factor_ref 0.0598
_reflns_Friedel_coverage 0.000
_reflns_number_gt 5801
_reflns_number_total 6521
_reflns_threshold_expression 'I > 2\s(I)'
_cod_data_source_file c9dt02570g2.cif
_cod_data_source_block shelx_CCDC1
_cod_database_code 7701457
_shelx_shelxl_version_number 2016/4
_shelx_space_group_comment
;
The symmetry employed for this shelxl refinement is uniquely defined
by the following loop, which should always be used as a source of
symmetry information in preference to the above space-group names.
They are only intended as comments.
;
_shelx_estimated_absorpt_t_min 0.676
_shelx_estimated_absorpt_t_max 0.854

loop_
_space_group_symop_operation_xyz
'x, y, z'
'-x, y, -z+1/2'
'x+1/2, y+1/2, z'
'-x+1/2, y+1/2, -z+1/2'
'-x, -y, -z'
'x, -y, z-1/2'
'-x+1/2, -y+1/2, -z'
'x+1/2, -y+1/2, z-1/2'

loop_
_atom_site_label
_atom_site_type_symbol
_atom_site_fract_x
_atom_site_fract_y
_atom_site_fract_z
_atom_site_U_iso_or_equiv
_atom_site_adp_type
_atom_site_occupancy
_atom_site_site_symmetry_order
_atom_site_calc_flag
_atom_site_refinement_flags_posn
_atom_site_refinement_flags_adp
PD1 Pd 0.83801(2) 0.07634(2) 0.13257(2) 0.03159(6) Uani 1 1 d . .
S1 S 0.85420(2) 0.25517(5) 0.09840(3) 0.04200(13) Uani 1 1 d . .
CL1 Cl 0.81817(2) -0.12031(5) 0.15767(3) 0.05229(15) Uani 1 1 d . .
P1 P 0.77307(2) 0.16682(5) 0.13411(2) 0.03282(12) Uani 1 1 d . .
N1 N 0.89967(6) 0.00608(16) 0.13010(7) 0.0363(4) Uani 1 1 d . .
N2 N 0.91822(7) 0.07454(17) 0.10007(8) 0.0408(4) Uani 1 1 d . .
N3 N 0.91293(8) 0.2639(2) 0.05428(10) 0.0532(5) Uani 1 1 d . .
C19 C 0.94725(9) 0.2271(3) 0.03486(11) 0.0556(6) Uani 1 1 d . .
H19 H 0.969174 0.159398 0.060859 0.067 Uiso 1 1 calc R U
C37 C 0.78000(8) 0.1770(2) 0.20671(9) 0.0387(5) Uani 1 1 d . .
C38 C 0.75263(10) 0.2646(3) 0.21836(12) 0.0622(7) Uani 1 1 d . .
H38 H 0.730555 0.319727 0.188955 0.075 Uiso 1 1 calc R U
C39 C 0.75809(12) 0.2703(3) 0.27383(14) 0.0788(9) Uani 1 1 d . .
H39 H 0.739294 0.328338 0.281285 0.095 Uiso 1 1 calc R U
C40 C 0.79088(13) 0.1912(3) 0.31736(13) 0.0780(9) Uani 1 1 d . .
H40 H 0.794361 0.195396 0.354412 0.094 Uiso 1 1 calc R U
C41 C 0.81873(12) 0.1057(3) 0.30676(12) 0.0735(8) Uani 1 1 d . .
H41 H 0.841300 0.052452 0.336734 0.088 Uiso 1 1 calc R U
C42 C 0.81341(9) 0.0981(2) 0.25169(10) 0.0514(6) Uani 1 1 d . .
H42 H 0.832394 0.039668 0.244750 0.062 Uiso 1 1 calc R U
C25 C 0.75861(8) 0.33144(19) 0.10754(9) 0.0371(5) Uani 1 1 d . .
C26 C 0.79333(9) 0.4258(2) 0.13949(11) 0.0491(6) Uani 1 1 d . .
H26 H 0.822514 0.403935 0.173795 0.059 Uiso 1 1 calc R U
C27 C 0.78502(11) 0.5514(2) 0.12093(12) 0.0584(7) Uani 1 1 d . .
H27 H 0.808419 0.614046 0.142755 0.070 Uiso 1 1 calc R U
C28 C 0.74219(12) 0.5840(2) 0.07020(13) 0.0629(7) Uani 1 1 d . .
H28 H 0.736583 0.668795 0.057599 0.075 Uiso 1 1 calc R U
C29 C 0.70769(11) 0.4920(3) 0.03808(12) 0.0657(7) Uani 1 1 d . .
H29 H 0.678707 0.514459 0.003656 0.079 Uiso 1 1 calc R U
C30 C 0.71579(9) 0.3653(2) 0.05669(10) 0.0512(6) Uani 1 1 d . .
H30 H 0.692210 0.303132 0.034727 0.061 Uiso 1 1 calc R U
C31 C 0.71738(7) 0.07281(19) 0.08848(9) 0.0387(5) Uani 1 1 d . .
C36 C 0.70855(9) 0.0319(2) 0.03425(10) 0.0516(6) Uani 1 1 d . .
H36 H 0.729812 0.057213 0.021034 0.062 Uiso 1 1 calc R U
C35 C 0.66828(10) -0.0464(3) -0.00053(12) 0.0668(7) Uani 1 1 d . .
H35 H 0.662276 -0.072717 -0.037192 0.080 Uiso 1 1 calc R U
C34 C 0.63734(10) -0.0851(3) 0.01918(15) 0.0761(9) Uani 1 1 d . .
H34 H 0.610526 -0.138601 -0.003910 0.091 Uiso 1 1 calc R U
C33 C 0.64575(10) -0.0453(3) 0.07266(14) 0.0779(9) Uani 1 1 d . .
H33 H 0.624489 -0.071641 0.085702 0.094 Uiso 1 1 calc R U
C32 C 0.68546(9) 0.0337(3) 0.10755(11) 0.0574(6) Uani 1 1 d . .
H32 H 0.690785 0.060694 0.143835 0.069 Uiso 1 1 calc R U
C2 C 0.89848(7) 0.1872(2) 0.08398(9) 0.0387(5) Uani 1 1 d . .
C20 C 0.91891(13) 0.1752(3) -0.02721(14) 0.0847(10) Uani 1 1 d . .
H20A H 0.895563 0.239594 -0.052943 0.102 Uiso 1 1 calc R U
H20B H 0.899984 0.100336 -0.028251 0.102 Uiso 1 1 calc R U
C21 C 0.95374(18) 0.1387(5) -0.0494(2) 0.1253(16) Uani 1 1 d . .
H21A H 0.974546 0.067456 -0.026557 0.150 Uiso 1 1 calc R U
H21B H 0.934287 0.111370 -0.090050 0.150 Uiso 1 1 calc R U
C22 C 0.98628(15) 0.2507(5) -0.04490(16) 0.1115(14) Uani 1 1 d . .
H22A H 1.009725 0.223400 -0.056657 0.134 Uiso 1 1 calc R U
H22B H 0.965731 0.318121 -0.071429 0.134 Uiso 1 1 calc R U
C23 C 1.01443(12) 0.3023(4) 0.01690(15) 0.1050(14) Uani 1 1 d . .
H23A H 1.033761 0.376397 0.018170 0.126 Uiso 1 1 calc R U
H23B H 1.037360 0.237392 0.042818 0.126 Uiso 1 1 calc R U
C24 C 0.97893(10) 0.3406(3) 0.03846(13) 0.0761(9) Uani 1 1 d . .
H24A H 0.997975 0.370422 0.078736 0.091 Uiso 1 1 calc R U
H24B H 0.957661 0.410244 0.014529 0.091 Uiso 1 1 calc R U
C1 C 0.92362(8) -0.09505(19) 0.15793(9) 0.0390(5) Uani 1 1 d . .
H1 H 0.908584 -0.143962 0.174094 0.047 Uiso 1 1 calc R U
C3 C 0.97128(8) -0.1438(2) 0.16770(9) 0.0374(5) Uani 1 1 d . .
C8 C 0.98070(7) -0.27724(19) 0.17314(8) 0.0356(4) Uani 1 1 d . .
C7 C 1.02840(8) -0.3221(2) 0.18626(8) 0.0370(5) Uani 1 1 d . .
C6 C 1.06627(8) -0.2346(2) 0.19517(10) 0.0444(5) Uani 1 1 d . .
C5 C 1.05594(9) -0.1044(2) 0.19106(11) 0.0515(6) Uani 1 1 d . .
H5 H 1.080836 -0.045826 0.197947 0.062 Uiso 1 1 calc R U
C4 C 1.00981(9) -0.0604(2) 0.17706(11) 0.0486(6) Uani 1 1 d . .
H4 H 1.003902 0.027470 0.173664 0.058 Uiso 1 1 calc R U
C18 C 1.11367(9) -0.2836(3) 0.20730(11) 0.0558(6) Uani 1 1 d . .
H18 H 1.138598 -0.226162 0.213023 0.067 Uiso 1 1 calc R U
C17 C 1.12279(9) -0.4080(3) 0.21054(11) 0.0591(7) Uani 1 1 d . .
H17 H 1.153734 -0.436172 0.217829 0.071 Uiso 1 1 calc R U
C16 C 1.08623(9) -0.4997(2) 0.20311(10) 0.0520(6) Uani 1 1 d . .
C12 C 1.03868(8) -0.4563(2) 0.19117(9) 0.0422(5) Uani 1 1 d . .
C11 C 1.00226(9) -0.5445(2) 0.18518(10) 0.0480(6) Uani 1 1 d . .
C13 C 1.01426(11) -0.6756(2) 0.19282(12) 0.0657(7) Uani 1 1 d . .
H13 H 0.990812 -0.735130 0.189720 0.079 Uiso 1 1 calc R U
C14 C 1.06051(11) -0.7165(3) 0.20487(13) 0.0771(9) Uani 1 1 d . .
H14 H 1.068101 -0.803476 0.210564 0.093 Uiso 1 1 calc R U
C15 C 1.09570(11) -0.6313(3) 0.20865(12) 0.0703(8) Uani 1 1 d . .
H15 H 1.126098 -0.661717 0.214963 0.084 Uiso 1 1 calc R U
C10 C 0.95472(9) -0.4970(2) 0.17204(10) 0.0503(6) Uani 1 1 d . .
H10 H 0.930364 -0.554764 0.167806 0.060 Uiso 1 1 calc R U
C9 C 0.94422(8) -0.3705(2) 0.16560(9) 0.0426(5) Uani 1 1 d . .
H9 H 0.912558 -0.343237 0.156035 0.051 Uiso 1 1 calc R U
H3 H 0.9003(9) 0.326(2) 0.0449(10) 0.038(7) Uiso 1 1 d . .

loop_
_atom_site_aniso_label
_atom_site_aniso_U_11
_atom_site_aniso_U_22
_atom_site_aniso_U_33
_atom_site_aniso_U_23
_atom_site_aniso_U_13
_atom_site_aniso_U_12
PD1 0.03097(9) 0.02727(9) 0.04192(9) 0.00263(6) 0.02242(7) 0.00040(6)
S1 0.0418(3) 0.0339(3) 0.0602(3) 0.0095(2) 0.0331(3) 0.0023(2)
CL1 0.0585(4) 0.0308(3) 0.0852(4) 0.0094(3) 0.0494(3) 0.0008(3)
P1 0.0290(3) 0.0308(3) 0.0410(3) 0.0005(2) 0.0195(2) -0.0004(2)
N1 0.0362(9) 0.0363(10) 0.0432(9) 0.0040(8) 0.0250(8) 0.0024(8)
N2 0.0382(10) 0.0466(11) 0.0461(10) 0.0100(8) 0.0276(9) 0.0046(8)
N3 0.0495(12) 0.0537(14) 0.0707(14) 0.0263(11) 0.0410(11) 0.0127(11)
C19 0.0461(14) 0.0733(17) 0.0579(15) 0.0240(13) 0.0341(12) 0.0098(12)
C37 0.0355(11) 0.0398(12) 0.0461(12) -0.0039(9) 0.0246(10) -0.0062(9)
C38 0.0578(16) 0.0768(19) 0.0626(16) -0.0040(14) 0.0381(14) 0.0117(14)
C39 0.078(2) 0.101(2) 0.083(2) -0.0242(19) 0.0595(19) -0.0037(19)
C40 0.097(2) 0.097(2) 0.0598(18) -0.0142(17) 0.0546(18) -0.025(2)
C41 0.096(2) 0.0707(19) 0.0504(15) 0.0053(13) 0.0346(16) -0.0079(17)
C42 0.0585(15) 0.0468(14) 0.0508(14) 0.0004(11) 0.0292(12) -0.0017(12)
C25 0.0368(11) 0.0327(11) 0.0464(12) -0.0003(9) 0.0245(10) 0.0036(9)
C26 0.0443(13) 0.0402(13) 0.0570(14) -0.0047(10) 0.0213(11) -0.0007(10)
C27 0.0672(17) 0.0323(13) 0.0772(18) -0.0079(12) 0.0377(15) -0.0056(12)
C28 0.088(2) 0.0319(13) 0.0764(18) 0.0083(12) 0.0475(17) 0.0087(13)
C29 0.0690(18) 0.0501(16) 0.0608(16) 0.0146(13) 0.0202(14) 0.0155(14)
C30 0.0472(14) 0.0424(13) 0.0536(14) 0.0006(11) 0.0180(12) 0.0013(11)
C31 0.0300(11) 0.0328(11) 0.0489(12) 0.0044(9) 0.0168(10) 0.0000(9)
C36 0.0459(14) 0.0512(14) 0.0555(14) -0.0066(11) 0.0240(12) -0.0073(11)
C35 0.0579(17) 0.0607(17) 0.0611(16) -0.0133(13) 0.0151(14) -0.0105(14)
C34 0.0473(16) 0.0637(19) 0.086(2) -0.0012(15) 0.0106(15) -0.0234(14)
C33 0.0465(16) 0.094(2) 0.083(2) 0.0114(18) 0.0253(15) -0.0260(16)
C32 0.0415(14) 0.0698(17) 0.0613(15) 0.0035(13) 0.0265(12) -0.0115(12)
C2 0.0306(11) 0.0462(13) 0.0408(11) 0.0057(9) 0.0193(9) -0.0015(9)
C20 0.092(2) 0.096(2) 0.088(2) -0.0077(19) 0.062(2) -0.019(2)
C21 0.163(4) 0.143(4) 0.127(3) -0.013(3) 0.116(3) -0.006(3)
C22 0.104(3) 0.176(4) 0.093(3) 0.013(3) 0.077(2) -0.001(3)
C23 0.0582(19) 0.178(4) 0.096(3) 0.035(3) 0.0517(19) -0.003(2)
C24 0.0555(16) 0.114(3) 0.0679(18) 0.0127(17) 0.0378(15) -0.0181(17)
C1 0.0425(12) 0.0344(12) 0.0481(12) 0.0034(9) 0.0289(10) 0.0023(9)
C3 0.0367(11) 0.0355(11) 0.0432(11) 0.0012(9) 0.0225(10) 0.0040(9)
C8 0.0376(11) 0.0357(11) 0.0341(10) 0.0003(8) 0.0186(9) 0.0029(9)
C7 0.0384(11) 0.0369(11) 0.0321(10) -0.0016(8) 0.0153(9) 0.0062(9)
C6 0.0369(12) 0.0451(13) 0.0479(13) -0.0020(10) 0.0190(10) 0.0039(10)
C5 0.0383(13) 0.0413(14) 0.0728(16) -0.0002(11) 0.0266(12) -0.0024(10)
C4 0.0445(13) 0.0345(12) 0.0676(15) 0.0012(10) 0.0289(12) 0.0024(10)
C18 0.0351(13) 0.0631(17) 0.0664(16) -0.0031(13) 0.0236(12) 0.0041(12)
C17 0.0382(13) 0.0680(18) 0.0634(16) -0.0050(13) 0.0202(12) 0.0113(13)
C16 0.0459(14) 0.0479(14) 0.0451(13) -0.0042(10) 0.0104(11) 0.0156(11)
C12 0.0437(13) 0.0385(12) 0.0341(11) -0.0030(9) 0.0122(10) 0.0069(10)
C11 0.0531(14) 0.0356(12) 0.0417(12) -0.0029(9) 0.0141(11) 0.0036(11)
C13 0.0660(18) 0.0355(14) 0.0703(17) -0.0031(12) 0.0162(14) 0.0024(13)
C14 0.069(2) 0.0389(15) 0.085(2) -0.0031(13) 0.0108(16) 0.0164(15)
C15 0.0554(17) 0.0532(17) 0.0731(18) -0.0111(14) 0.0110(14) 0.0211(14)
C10 0.0515(14) 0.0393(14) 0.0539(14) -0.0011(10) 0.0221(12) -0.0076(11)
C9 0.0387(12) 0.0393(12) 0.0484(12) 0.0007(10) 0.0211(10) 0.0007(10)

loop_
_atom_type_symbol
_atom_type_description
_atom_type_scat_dispersion_real
_atom_type_scat_dispersion_imag
_atom_type_scat_source
C C 0.0033 0.0016 'International Tables Vol C Tables 4.2.6.8 and 6.1.1.4'
H H 0.0000 0.0000 'International Tables Vol C Tables 4.2.6.8 and 6.1.1.4'
N N 0.0061 0.0033 'International Tables Vol C Tables 4.2.6.8 and 6.1.1.4'
S S 0.1246 0.1234 'International Tables Vol C Tables 4.2.6.8 and 6.1.1.4'
Cl Cl 0.1484 0.1585 'International Tables Vol C Tables 4.2.6.8 and 6.1.1.4'
Pd Pd -0.9988 1.0072 'International Tables Vol C Tables 4.2.6.8 and 6.1.1.4'
P P 0.1023 0.0942 'International Tables Vol C Tables 4.2.6.8 and 6.1.1.4'

loop_
_geom_angle_atom_site_label_1
_geom_angle_atom_site_label_2
_geom_angle_atom_site_label_3
_geom_angle
N1 PD1 S1 83.15(5)
N1 PD1 P1 175.73(5)
S1 PD1 P1 92.673(19)
N1 PD1 CL1 94.65(5)
S1 PD1 CL1 173.45(2)
P1 PD1 CL1 89.600(19)
C2 S1 PD1 96.55(7)
C31 P1 C37 107.09(10)
C31 P1 C25 106.61(10)
C37 P1 C25 103.00(9)
C31 P1 PD1 109.05(7)
C37 P1 PD1 114.57(7)
C25 P1 PD1 115.88(6)
C1 N1 N2 117.26(16)
C1 N1 PD1 123.13(13)
N2 N1 PD1 119.50(12)
C2 N2 N1 112.78(16)
C2 N3 C19 124.9(2)
C2 N3 H3 116.0(18)
C19 N3 H3 118.7(18)
N3 C19 C24 110.1(2)
N3 C19 C20 110.3(2)
C24 C19 C20 110.6(2)
N3 C19 H19 108.6
C24 C19 H19 108.6
C20 C19 H19 108.6
C42 C37 C38 118.7(2)
C42 C37 P1 120.34(16)
C38 C37 P1 120.96(18)
C37 C38 C39 120.2(3)
C37 C38 H38 119.9
C39 C38 H38 119.9
C40 C39 C38 120.3(3)
C40 C39 H39 119.9
C38 C39 H39 119.9
C39 C40 C41 120.2(3)
C39 C40 H40 119.9
C41 C40 H40 119.9
C40 C41 C42 120.2(3)
C40 C41 H41 119.9
C42 C41 H41 119.9
C41 C42 C37 120.5(2)
C41 C42 H42 119.8
C37 C42 H42 119.8
C30 C25 C26 118.9(2)
C30 C25 P1 123.10(17)
C26 C25 P1 117.98(16)
C27 C26 C25 120.7(2)
C27 C26 H26 119.7
C25 C26 H26 119.7
C28 C27 C26 119.9(2)
C28 C27 H27 120.1
C26 C27 H27 120.1
C29 C28 C27 120.2(2)
C29 C28 H28 119.9
C27 C28 H28 119.9
C28 C29 C30 120.2(2)
C28 C29 H29 119.9
C30 C29 H29 119.9
C25 C30 C29 120.2(2)
C25 C30 H30 119.9
C29 C30 H30 119.9
C36 C31 C32 119.0(2)
C36 C31 P1 118.39(16)
C32 C31 P1 122.51(18)
C31 C36 C35 120.5(2)
C31 C36 H36 119.8
C35 C36 H36 119.8
C34 C35 C36 119.8(3)
C34 C35 H35 120.1
C36 C35 H35 120.1
C33 C34 C35 120.1(3)
C33 C34 H34 119.9
C35 C34 H34 119.9
C34 C33 C32 120.7(3)
C34 C33 H33 119.7
C32 C33 H33 119.7
C33 C32 C31 119.9(3)
C33 C32 H32 120.0
C31 C32 H32 120.0
N2 C2 N3 119.10(19)
N2 C2 S1 126.14(15)
N3 C2 S1 114.74(17)
C19 C20 C21 111.6(3)
C19 C20 H20A 109.3
C21 C20 H20A 109.3
C19 C20 H20B 109.3
C21 C20 H20B 109.3
H20A C20 H20B 108.0
C22 C21 C20 111.0(3)
C22 C21 H21A 109.4
C20 C21 H21A 109.4
C22 C21 H21B 109.4
C20 C21 H21B 109.4
H21A C21 H21B 108.0
C23 C22 C21 111.1(3)
C23 C22 H22A 109.4
C21 C22 H22A 109.4
C23 C22 H22B 109.4
C21 C22 H22B 109.4
H22A C22 H22B 108.0
C22 C23 C24 111.3(3)
C22 C23 H23A 109.4
C24 C23 H23A 109.4
C22 C23 H23B 109.4
C24 C23 H23B 109.4
H23A C23 H23B 108.0
C19 C24 C23 110.1(3)
C19 C24 H24A 109.6
C23 C24 H24A 109.6
C19 C24 H24B 109.6
C23 C24 H24B 109.6
H24A C24 H24B 108.2
N1 C1 C3 128.97(19)
N1 C1 H1 115.5
C3 C1 H1 115.5
C4 C3 C8 118.57(19)
C4 C3 C1 121.20(19)
C8 C3 C1 119.98(18)
C3 C8 C7 119.06(19)
C3 C8 C9 123.02(19)
C7 C8 C9 117.91(19)
C6 C7 C8 120.56(19)
C6 C7 C12 119.22(19)
C8 C7 C12 120.2(2)
C5 C6 C7 118.6(2)
C5 C6 C18 122.5(2)
C7 C6 C18 119.0(2)
C4 C5 C6 121.3(2)
C4 C5 H5 119.4
C6 C5 H5 119.4
C5 C4 C3 121.9(2)
C5 C4 H4 119.0
C3 C4 H4 119.0
C17 C18 C6 121.7(2)
C17 C18 H18 119.1
C6 C18 H18 119.1
C18 C17 C16 121.4(2)
C18 C17 H17 119.3
C16 C17 H17 119.3
C15 C16 C17 122.3(2)
C15 C16 C12 118.5(2)
C17 C16 C12 119.2(2)
C11 C12 C16 120.4(2)
C11 C12 C7 120.0(2)
C16 C12 C7 119.5(2)
C13 C11 C12 118.7(2)
C13 C11 C10 122.7(2)
C12 C11 C10 118.6(2)
C14 C13 C11 120.4(3)
C14 C13 H13 119.8
C11 C13 H13 119.8
C15 C14 C13 121.3(3)
C15 C14 H14 119.3
C13 C14 H14 119.3
C14 C15 C16 120.6(3)
C14 C15 H15 119.7
C16 C15 H15 119.7
C9 C10 C11 121.7(2)
C9 C10 H10 119.2
C11 C10 H10 119.2
C10 C9 C8 121.5(2)
C10 C9 H9 119.3
C8 C9 H9 119.3

loop_
_geom_bond_atom_site_label_1
_geom_bond_atom_site_label_2
_geom_bond_distance
PD1 N1 2.0875(16)
PD1 S1 2.2378(5)
PD1 P1 2.2514(5)
PD1 CL1 2.3328(5)
S1 C2 1.756(2)
P1 C31 1.818(2)
P1 C37 1.822(2)
P1 C25 1.823(2)
N1 C1 1.286(3)
N1 N2 1.392(2)
N2 C2 1.294(3)
N3 C2 1.347(3)
N3 C19 1.453(3)
N3 H3 0.73(2)
C19 C24 1.513(4)
C19 C20 1.515(4)
C19 H19 0.9800
C37 C42 1.385(3)
C37 C38 1.387(3)
C38 C39 1.388(4)
C38 H38 0.9300
C39 C40 1.362(4)
C39 H39 0.9300
C40 C41 1.369(4)
C40 H40 0.9300
C41 C42 1.381(3)
C41 H41 0.9300
C42 H42 0.9300
C25 C30 1.376(3)
C25 C26 1.387(3)
C26 C27 1.376(3)
C26 H26 0.9300
C27 C28 1.371(4)
C27 H27 0.9300
C28 C29 1.367(4)
C28 H28 0.9300
C29 C30 1.387(3)
C29 H29 0.9300
C30 H30 0.9300
C31 C36 1.383(3)
C31 C32 1.385(3)
C36 C35 1.385(3)
C36 H36 0.9300
C35 C34 1.368(4)
C35 H35 0.9300
C34 C33 1.365(4)
C34 H34 0.9300
C33 C32 1.379(4)
C33 H33 0.9300
C32 H32 0.9300
C20 C21 1.521(4)
C20 H20A 0.9700
C20 H20B 0.9700
C21 C22 1.510(5)
C21 H21A 0.9700
C21 H21B 0.9700
C22 C23 1.508(5)
C22 H22A 0.9700
C22 H22B 0.9700
C23 C24 1.532(4)
C23 H23A 0.9700
C23 H23B 0.9700
C24 H24A 0.9700
C24 H24B 0.9700
C1 C3 1.463(3)
C1 H1 0.9300
C3 C4 1.399(3)
C3 C8 1.414(3)
C8 C7 1.423(3)
C8 C9 1.431(3)
C7 C6 1.414(3)
C7 C12 1.426(3)
C6 C5 1.387(3)
C6 C18 1.437(3)
C5 C4 1.369(3)
C5 H5 0.9300
C4 H4 0.9300
C18 C17 1.322(4)
C18 H18 0.9300
C17 C16 1.422(4)
C17 H17 0.9300
C16 C15 1.396(4)
C16 C12 1.423(3)
C12 C11 1.406(3)
C11 C13 1.404(3)
C11 C10 1.428(3)
C13 C14 1.376(4)
C13 H13 0.9300
C14 C15 1.374(4)
C14 H14 0.9300
C15 H15 0.9300
C10 C9 1.349(3)
C10 H10 0.9300
C9 H9 0.9300

loop_
_geom_torsion_atom_site_label_1
_geom_torsion_atom_site_label_2
_geom_torsion_atom_site_label_3
_geom_torsion_atom_site_label_4
_geom_torsion
C1 N1 N2 C2 -166.39(19)
PD1 N1 N2 C2 9.8(2)
C2 N3 C19 C24 -144.9(2)
C2 N3 C19 C20 92.7(3)
C31 P1 C37 C42 100.48(19)
C25 P1 C37 C42 -147.32(18)
PD1 P1 C37 C42 -20.6(2)
C31 P1 C37 C38 -80.4(2)
C25 P1 C37 C38 31.8(2)
PD1 P1 C37 C38 158.50(18)
C42 C37 C38 C39 -1.4(4)
P1 C37 C38 C39 179.5(2)
C37 C38 C39 C40 1.0(5)
C38 C39 C40 C41 0.1(5)
C39 C40 C41 C42 -0.6(5)
C40 C41 C42 C37 0.1(4)
C38 C37 C42 C41 0.9(4)
P1 C37 C42 C41 180.0(2)
C31 P1 C25 C30 -9.2(2)
C37 P1 C25 C30 -121.74(19)
PD1 P1 C25 C30 112.37(18)
C31 P1 C25 C26 172.78(17)
C37 P1 C25 C26 60.23(19)
PD1 P1 C25 C26 -65.67(18)
C30 C25 C26 C27 0.4(3)
P1 C25 C26 C27 178.55(19)
C25 C26 C27 C28 -0.4(4)
C26 C27 C28 C29 0.1(4)
C27 C28 C29 C30 0.1(4)
C26 C25 C30 C29 -0.2(3)
P1 C25 C30 C29 -178.22(19)
C28 C29 C30 C25 -0.1(4)
C37 P1 C31 C36 -168.84(18)
C25 P1 C31 C36 81.46(19)
PD1 P1 C31 C36 -44.34(19)
C37 P1 C31 C32 6.8(2)
C25 P1 C31 C32 -102.9(2)
PD1 P1 C31 C32 131.27(18)
C32 C31 C36 C35 0.3(4)
P1 C31 C36 C35 176.0(2)
C31 C36 C35 C34 -0.8(4)
C36 C35 C34 C33 0.8(5)
C35 C34 C33 C32 -0.2(5)
C34 C33 C32 C31 -0.3(5)
C36 C31 C32 C33 0.3(4)
P1 C31 C32 C33 -175.3(2)
N1 N2 C2 N3 -179.8(2)
N1 N2 C2 S1 1.6(3)
C19 N3 C2 N2 4.3(4)
C19 N3 C2 S1 -176.93(19)
PD1 S1 C2 N2 -10.2(2)
PD1 S1 C2 N3 171.17(17)
N3 C19 C20 C21 178.6(3)
C24 C19 C20 C21 56.5(4)
C19 C20 C21 C22 -55.4(5)
C20 C21 C22 C23 55.0(5)
C21 C22 C23 C24 -56.4(5)
N3 C19 C24 C23 -179.0(2)
C20 C19 C24 C23 -56.8(3)
C22 C23 C24 C19 57.2(4)
N2 N1 C1 C3 6.6(3)
PD1 N1 C1 C3 -169.51(17)
N1 C1 C3 C4 36.1(3)
N1 C1 C3 C8 -149.6(2)
C4 C3 C8 C7 -1.7(3)
C1 C3 C8 C7 -176.12(18)
C4 C3 C8 C9 178.8(2)
C1 C3 C8 C9 4.4(3)
C3 C8 C7 C6 1.5(3)
C9 C8 C7 C6 -178.95(19)
C3 C8 C7 C12 -179.12(18)
C9 C8 C7 C12 0.4(3)
C8 C7 C6 C5 0.2(3)
C12 C7 C6 C5 -179.1(2)
C8 C7 C6 C18 -178.90(19)
C12 C7 C6 C18 1.7(3)
C7 C6 C5 C4 -1.9(4)
C18 C6 C5 C4 177.3(2)
C6 C5 C4 C3 1.7(4)
C8 C3 C4 C5 0.2(3)
C1 C3 C4 C5 174.5(2)
C5 C6 C18 C17 -179.4(3)
C7 C6 C18 C17 -0.2(4)
C6 C18 C17 C16 -1.1(4)
C18 C17 C16 C15 -177.4(3)
C18 C17 C16 C12 0.8(4)
C15 C16 C12 C11 0.0(3)
C17 C16 C12 C11 -178.3(2)
C15 C16 C12 C7 179.0(2)
C17 C16 C12 C7 0.7(3)
C6 C7 C12 C11 177.0(2)
C8 C7 C12 C11 -2.3(3)
C6 C7 C12 C16 -1.9(3)
C8 C7 C12 C16 178.70(19)
C16 C12 C11 C13 1.7(3)
C7 C12 C11 C13 -177.2(2)
C16 C12 C11 C10 -178.7(2)
C7 C12 C11 C10 2.3(3)
C12 C11 C13 C14 -1.2(4)
C10 C11 C13 C14 179.3(3)
C11 C13 C14 C15 -1.2(5)
C13 C14 C15 C16 3.1(5)
C17 C16 C15 C14 175.8(3)
C12 C16 C15 C14 -2.4(4)
C13 C11 C10 C9 179.2(2)
C12 C11 C10 C9 -0.3(3)
C11 C10 C9 C8 -1.7(3)
C3 C8 C9 C10 -178.9(2)
C7 C8 C9 C10 1.6(3)
